data_2226457
loop_
_publ_author_name
'Li, Xiang-biao'

_publ_section_title
;
 3-(6-Methoxy-2-naphthyl)-1-(2-pyridyl)prop-2-en-1-one
;
_journal_coeditor_code HB5431
_journal_issue 7
_journal_name_full 'Acta Crystallographica Section E'
_journal_page_first o1613
_journal_paper_doi 10.1107/S1600536810016880
_journal_volume 66
_journal_year 2010
_chemical_formula_iupac 'C19 H15 N O2'
_chemical_formula_moiety 'C19 H15 N O2'
_chemical_formula_sum 'C19 H15 N O2'
_chemical_formula_weight 289.32
_chemical_melting_point 513
_chemical_name_systematic
;
3-(6-Methoxy-2-naphthyl)-1-(2-pyridyl)prop-2-en-1-one
;
_space_group_IT_number 29
_symmetry_cell_setting orthorhombic
_symmetry_space_group_name_Hall 'P 2c -2ac'
_symmetry_space_group_name_H-M 'P c a 21'
_atom_sites_solution_hydrogens geom
_atom_sites_solution_primary direct
_atom_sites_solution_secondary difmap
_audit_creation_method SHELXL-97
_cell_angle_alpha 90.00
_cell_angle_beta 90.00
_cell_angle_gamma 90.00
_cell_formula_units_Z 8
_cell_length_a 7.8560(16)
_cell_length_b 11.542(2)
_cell_length_c 32.353(7)
_cell_measurement_reflns_used 25
_cell_measurement_temperature 293(2)
_cell_measurement_theta_max 12
_cell_measurement_theta_min 9
_cell_volume 2933.6(10)
_computing_cell_refinement 'CAD-4 Software (Enraf--Nonius, 1989)'
_computing_data_collection 'CAD-4 Software (Enraf--Nonius, 1989)'
_computing_data_reduction 'XCAD4 (Harms & Wocadlo, 1995)'
_computing_molecular_graphics 'ORTEP-3 (Farrugia, 1997)'
_computing_publication_material 'SHELXL97 (Sheldrick, 2008)'
_computing_structure_refinement 'SHELXL97 (Sheldrick, 2008)'
_computing_structure_solution 'SHELXS97 (Sheldrick, 2008)'
_diffrn_ambient_temperature 293(2)
_diffrn_measured_fraction_theta_full 1.000
_diffrn_measured_fraction_theta_max 1.000
_diffrn_measurement_device_type 'Enraf--Nonius CAD-4'
_diffrn_measurement_method \w/2\q
_diffrn_radiation_monochromator graphite
_diffrn_radiation_source 'fine-focus sealed tube'
_diffrn_radiation_type MoK\a
_diffrn_radiation_wavelength 0.71073
_diffrn_reflns_av_R_equivalents 0.0667
_diffrn_reflns_av_sigmaI/netI 0.1222
_diffrn_reflns_limit_h_max 9
_diffrn_reflns_limit_h_min 0
_diffrn_reflns_limit_k_max 13
_diffrn_reflns_limit_k_min 0
_diffrn_reflns_limit_l_max 38
_diffrn_reflns_limit_l_min -38
_diffrn_reflns_number '5329 Please give correct value'
_diffrn_reflns_theta_full 25.28
_diffrn_reflns_theta_max 25.28
_diffrn_reflns_theta_min 1.26
_diffrn_standards_decay_% 1
_diffrn_standards_interval_count 200
_diffrn_standards_interval_time 120
_diffrn_standards_number 3
_exptl_absorpt_coefficient_mu 0.085
_exptl_absorpt_correction_type none
_exptl_crystal_colour yellow
_exptl_crystal_density_diffrn 1.310
_exptl_crystal_density_method 'not measured'
_exptl_crystal_description needle
_exptl_crystal_F_000 1216
_exptl_crystal_size_max 0.20
_exptl_crystal_size_mid 0.10
_exptl_crystal_size_min 0.10
_refine_diff_density_max 0.156
_refine_diff_density_min -0.183
_refine_ls_extinction_method none
_refine_ls_goodness_of_fit_ref 1.007
_refine_ls_hydrogen_treatment constr
_refine_ls_matrix_type full
_refine_ls_number_parameters 397
_refine_ls_number_reflns 5329
_refine_ls_number_restraints 4
_refine_ls_restrained_S_all 1.008
_refine_ls_R_factor_all 0.1600
_refine_ls_R_factor_gt 0.0705
_refine_ls_shift/su_max 0.000
_refine_ls_shift/su_mean 0.000
_refine_ls_structure_factor_coef Fsqd
_refine_ls_weighting_details 'calc w=1/[\s^2^(Fo^2^)+(0.0012P)^2^] where P=(Fo^2^+2Fc^2^)/3'
_refine_ls_weighting_scheme calc
_refine_ls_wR_factor_gt 0.0669
_refine_ls_wR_factor_ref 0.0800
_reflns_number_gt 2245
_reflns_number_total 5329
_reflns_threshold_expression I>2\s(I)
_cod_data_source_file hb5431.cif
_cod_data_source_block I
_cod_depositor_comments
;
The following automatic conversions were performed:
'_symmetry_cell_setting' value 'Orthorhombic' changed to 'orthorhombic'
according to '/home/saulius/struct/CIF-dictionaries/cif_core.dic'
dictionary named 'cif_core.dic' version 2.4.1 from 2010-06-29.

Automatic conversion script
Id: cif_fix_enum 1527 2010-12-29 10:47:43Z saulius 
;
_cod_database_code 2226457
_cod_database_fobs_code 2226457

loop_
_symmetry_equiv_pos_site_id
_symmetry_equiv_pos_as_xyz
1 x,y,z
2 -x,-y,1/2+z
3 1/2-x,y,1/2+z
4 1/2+x,-y,z

loop_
_atom_site_type_symbol
_atom_site_label
_atom_site_fract_x
_atom_site_fract_y
_atom_site_fract_z
_atom_site_U_iso_or_equiv
_atom_site_adp_type
_atom_site_calc_flag
_atom_site_refinement_flags
_atom_site_occupancy
_atom_site_disorder_assembly
_atom_site_disorder_group
O O1 0.7960(7) 0.2745(4) 0.4482(2) 0.0861(18) Uani d . 1 . .
O O2 0.3909(6) 0.1159(4) 0.14036(15) 0.0620(14) Uani d . 1 . .
N N1 0.8162(10) -0.0296(6) 0.46063(19) 0.058(2) Uani d U 1 . .
C C1 0.8679(12) -0.1063(8) 0.4882(3) 0.075(3) Uani d . 1 . .
H H1B 0.8507 -0.1840 0.4819 0.090 Uiso calc R 1 . .
C C2 0.9437(11) -0.0822(9) 0.5249(3) 0.073(3) Uani d . 1 . .
H H2A 0.9850 -0.1410 0.5418 0.088 Uiso calc R 1 . .
C C3 0.9574(13) 0.0347(9) 0.5365(3) 0.081(3) Uani d . 1 . .
H H3A 0.9990 0.0564 0.5623 0.097 Uiso calc R 1 . .
C C4 0.9069(13) 0.1144(8) 0.5081(2) 0.062(3) Uani d . 1 . .
H H4A 0.9192 0.1928 0.5141 0.075 Uiso calc R 1 . .
C C5 0.8360(11) 0.0813(7) 0.4697(3) 0.059(2) Uani d U 1 . .
C C6 0.7680(9) 0.1729(6) 0.4408(2) 0.058(2) Uani d . 1 . .
C C7 0.6862(8) 0.1310(6) 0.40378(19) 0.0527(18) Uani d . 1 . .
H H7A 0.6472 0.0550 0.4027 0.063 Uiso calc R 1 . .
C C8 0.6656(9) 0.2015(6) 0.37045(19) 0.0478(19) Uani d . 1 . .
H H8A 0.7015 0.2778 0.3735 0.057 Uiso calc R 1 . .
C C9 0.5936(10) 0.1705(6) 0.3306(2) 0.0489(19) Uani d . 1 . .
C C10 0.6365(9) 0.2318(6) 0.29665(17) 0.0415(18) Uani d . 1 . .
H H10A 0.7065 0.2964 0.2992 0.050 Uiso calc R 1 . .
C C11 0.5771(8) 0.1993(5) 0.2577(2) 0.0454(17) Uani d . 1 . .
C C12 0.6205(8) 0.2602(6) 0.22134(19) 0.049(2) Uani d . 1 . .
H H12A 0.6951 0.3225 0.2232 0.059 Uiso calc R 1 . .
C C13 0.5558(9) 0.2302(6) 0.18330(18) 0.054(2) Uani d . 1 . .
H H13A 0.5861 0.2725 0.1600 0.065 Uiso calc R 1 . .
C C14 0.4439(9) 0.1356(6) 0.1796(2) 0.054(2) Uani d . 1 . .
C C15 0.3968(8) 0.0729(6) 0.2144(2) 0.053(2) Uani d . 1 . .
H H15A 0.3228 0.0103 0.2120 0.063 Uiso calc R 1 . .
C C16 0.4615(8) 0.1045(6) 0.2532(2) 0.0433(17) Uani d . 1 . .
C C17 0.4135(9) 0.0422(6) 0.2887(2) 0.0473(19) Uani d . 1 . .
H H17A 0.3393 -0.0203 0.2864 0.057 Uiso calc R 1 . .
C C18 0.4779(8) 0.0745(6) 0.3275(2) 0.052(2) Uani d . 1 . .
H H18A 0.4458 0.0339 0.3511 0.063 Uiso calc R 1 . .
C C19 0.2639(13) 0.0281(7) 0.1341(3) 0.073(3) Uani d . 1 . .
H H19A 0.2370 0.0230 0.1052 0.110 Uiso calc R 1 . .
H H19B 0.1631 0.0478 0.1494 0.110 Uiso calc R 1 . .
H H19C 0.3067 -0.0452 0.1435 0.110 Uiso calc R 1 . .
O O3 -0.0515(7) 0.2385(5) 0.11856(18) 0.0871(18) Uani d . 1 . .
O O4 0.3447(6) 0.3763(4) 0.42812(15) 0.0726(15) Uani d . 1 . .
N N2 -0.0607(10) 0.5392(7) 0.1072(2) 0.072(2) Uani d . 1 . .
C C20 -0.1230(14) 0.6188(8) 0.0806(3) 0.079(3) Uani d . 1 . .
H H20A -0.1219 0.6963 0.0884 0.094 Uiso calc R 1 . .
C C21 -0.1890(14) 0.5899(9) 0.0420(3) 0.090(4) Uani d . 1 . .
H H21A -0.2152 0.6475 0.0230 0.107 Uiso calc R 1 . .
C C22 -0.2144(14) 0.4768(9) 0.0325(3) 0.080(3) Uani d . 1 . .
H H22A -0.2674 0.4554 0.0080 0.096 Uiso calc R 1 . .
C C23 -0.1595(11) 0.3954(9) 0.0602(3) 0.071(3) Uani d . 1 . .
H H23A -0.1754 0.3169 0.0549 0.085 Uiso calc R 1 . .
C C24 -0.0819(10) 0.4303(7) 0.0953(2) 0.0412(19) Uani d U 1 . .
C C25 -0.0261(9) 0.3403(7) 0.1266(2) 0.059(2) Uani d U 1 . .
C C26 0.0593(9) 0.3751(6) 0.16455(19) 0.060(2) Uani d . 1 . .
H H26A 0.1091 0.4481 0.1660 0.073 Uiso calc R 1 . .
C C27 0.0680(9) 0.3057(6) 0.1972(2) 0.052(2) Uani d . 1 . .
H H27A 0.0192 0.2326 0.1947 0.062 Uiso calc R 1 . .
C C28 0.1465(8) 0.3335(6) 0.2362(2) 0.0470(19) Uani d U 1 . .
C C29 0.1024(8) 0.2713(6) 0.2717(2) 0.0483(19) Uani d U 1 . .
H H29A 0.0288 0.2086 0.2691 0.058 Uiso calc R 1 . .
C C30 0.1640(8) 0.2993(5) 0.3108(2) 0.0452(18) Uani d . 1 . .
C C31 0.1138(10) 0.2353(7) 0.3453(2) 0.071(3) Uani d . 1 . .
H H31A 0.0394 0.1732 0.3423 0.085 Uiso calc R 1 . .
C C32 0.1747(9) 0.2641(6) 0.3839(2) 0.061(2) Uani d . 1 . .
H H32A 0.1413 0.2220 0.4071 0.074 Uiso calc R 1 . .
C C33 0.2896(8) 0.3591(6) 0.3880(2) 0.0485(19) Uani d . 1 . .
C C34 0.3415(8) 0.4223(6) 0.3555(2) 0.0496(19) Uani d . 1 . .
H H34A 0.4181 0.4829 0.3589 0.059 Uiso calc R 1 . .
C C35 0.2762(8) 0.3942(6) 0.3156(2) 0.0474(18) Uani d . 1 . .
C C36 0.3226(10) 0.4554(6) 0.2796(2) 0.054(2) Uani d . 1 . .
H H36A 0.3981 0.5171 0.2820 0.065 Uiso calc R 1 . .
C C37 0.2623(8) 0.4281(6) 0.2421(2) 0.055(2) Uani d . 1 . .
H H37A 0.2964 0.4715 0.2193 0.066 Uiso calc R 1 . .
C C38 0.4780(14) 0.4655(7) 0.4339(3) 0.094(3) Uani d . 1 . .
H H38A 0.5073 0.4705 0.4626 0.141 Uiso calc R 1 . .
H H38B 0.4360 0.5391 0.4245 0.141 Uiso calc R 1 . .
H H38C 0.5771 0.4447 0.4182 0.141 Uiso calc R 1 . .

loop_
_atom_site_aniso_label
_atom_site_aniso_U_11
_atom_site_aniso_U_22
_atom_site_aniso_U_33
_atom_site_aniso_U_12
_atom_site_aniso_U_13
_atom_site_aniso_U_23
O1 0.114(5) 0.051(3) 0.093(4) -0.004(3) -0.023(4) -0.014(3)
O2 0.068(4) 0.059(3) 0.059(4) -0.006(3) 0.001(3) -0.004(3)
N1 0.076(5) 0.064(4) 0.036(4) -0.009(5) -0.003(4) 0.025(3)
C1 0.067(6) 0.076(6) 0.082(7) 0.019(5) 0.005(6) 0.047(5)
C2 0.045(5) 0.108(8) 0.067(6) 0.001(6) -0.021(5) 0.042(6)
C3 0.059(7) 0.122(8) 0.062(7) -0.018(7) 0.014(5) 0.004(7)
C4 0.078(7) 0.066(6) 0.044(5) -0.012(5) 0.032(5) 0.008(5)
C5 0.058(6) 0.055(5) 0.064(6) -0.006(5) -0.003(5) 0.002(4)
C6 0.052(5) 0.050(5) 0.073(6) -0.001(4) 0.004(4) 0.000(4)
C7 0.044(5) 0.064(5) 0.050(4) -0.003(4) -0.008(4) 0.001(4)
C8 0.054(5) 0.040(4) 0.050(5) 0.013(4) 0.006(4) -0.011(4)
C9 0.064(5) 0.040(4) 0.043(4) 0.006(4) 0.003(4) -0.005(3)
C10 0.047(4) 0.040(4) 0.038(4) -0.004(3) 0.011(4) -0.004(3)
C11 0.036(4) 0.036(4) 0.064(5) 0.001(3) 0.015(4) -0.012(4)
C12 0.038(4) 0.057(5) 0.052(5) -0.013(4) -0.003(4) -0.001(4)
C13 0.072(5) 0.065(5) 0.025(4) -0.008(5) -0.007(4) 0.014(4)
C14 0.058(5) 0.045(5) 0.058(5) 0.008(4) 0.005(4) -0.010(4)
C15 0.054(5) 0.041(5) 0.064(5) -0.001(4) 0.003(4) 0.003(4)
C16 0.044(4) 0.042(4) 0.044(4) 0.006(3) 0.004(4) 0.012(4)
C17 0.039(4) 0.044(4) 0.059(5) -0.009(4) 0.011(4) 0.003(4)
C18 0.047(5) 0.050(5) 0.059(5) 0.009(4) 0.012(4) 0.006(4)
C19 0.055(6) 0.095(7) 0.070(6) -0.028(5) 0.002(5) 0.004(5)
O3 0.128(5) 0.052(4) 0.081(4) -0.005(4) -0.005(4) -0.007(3)
O4 0.075(4) 0.083(4) 0.059(4) -0.003(3) -0.006(3) -0.007(3)
N2 0.056(5) 0.066(5) 0.094(6) 0.018(5) 0.003(4) -0.015(5)
C20 0.095(8) 0.069(6) 0.072(7) 0.006(6) 0.025(6) -0.019(6)
C21 0.106(9) 0.094(8) 0.069(7) 0.037(7) 0.021(7) 0.009(6)
C22 0.060(7) 0.114(8) 0.066(7) 0.020(7) -0.037(5) 0.003(7)
C23 0.052(6) 0.097(7) 0.062(6) 0.003(5) -0.012(5) -0.032(6)
C24 0.040(5) 0.053(5) 0.031(4) 0.010(4) 0.015(4) 0.007(4)
C25 0.070(6) 0.048(5) 0.058(5) 0.007(4) 0.018(4) -0.007(4)
C26 0.075(6) 0.062(5) 0.044(4) -0.010(5) -0.005(4) -0.001(4)
C27 0.038(5) 0.058(5) 0.060(5) 0.008(4) 0.006(4) 0.007(4)
C28 0.022(4) 0.057(5) 0.061(5) 0.007(4) -0.002(4) 0.020(4)
C29 0.042(4) 0.034(4) 0.069(5) -0.001(3) -0.010(4) 0.004(4)
C30 0.052(5) 0.024(4) 0.059(5) 0.004(3) 0.001(4) 0.017(3)
C31 0.074(6) 0.059(6) 0.080(6) -0.005(5) 0.009(5) 0.002(5)
C32 0.049(5) 0.036(4) 0.098(6) -0.007(4) 0.034(5) 0.004(4)
C33 0.050(5) 0.055(5) 0.040(4) 0.006(4) -0.007(4) -0.004(4)
C34 0.048(5) 0.041(4) 0.059(5) -0.002(4) -0.008(4) 0.005(4)
C35 0.037(4) 0.051(5) 0.055(4) 0.003(4) 0.005(4) 0.002(4)
C36 0.064(5) 0.037(4) 0.060(5) -0.003(4) -0.002(4) 0.004(4)
C37 0.044(5) 0.056(5) 0.066(5) 0.009(4) 0.014(4) 0.017(4)
C38 0.097(8) 0.101(7) 0.083(7) 0.011(7) -0.016(6) -0.032(6)

loop_
_atom_type_symbol
_atom_type_description
_atom_type_scat_dispersion_real
_atom_type_scat_dispersion_imag
_atom_type_scat_source
C C 0.0033 0.0016 'International Tables Vol C Tables 4.2.6.8 and 6.1.1.4'
H H 0.0000 0.0000 'International Tables Vol C Tables 4.2.6.8 and 6.1.1.4'
N N 0.0061 0.0033 'International Tables Vol C Tables 4.2.6.8 and 6.1.1.4'
O O 0.0106 0.0060 'International Tables Vol C Tables 4.2.6.8 and 6.1.1.4'

loop_
_geom_angle_atom_site_label_1
_geom_angle_atom_site_label_2
_geom_angle_atom_site_label_3
_geom_angle_site_symmetry_1
_geom_angle_site_symmetry_3
_geom_angle
_geom_angle_publ_flag
C14 O2 C19 . . 117.7(7) ?
C1 N1 C5 . . 117.6(8) ?
N1 C1 C2 . . 126.0(9) ?
N1 C1 H1B . . 117.0 ?
C2 C1 H1B . . 117.0 ?
C1 C2 C3 . . 117.7(9) ?
C1 C2 H2A . . 121.2 ?
C3 C2 H2A . . 121.2 ?
C4 C3 C2 . . 116.6(9) ?
C4 C3 H3A . . 121.7 ?
C2 C3 H3A . . 121.7 ?
C3 C4 C5 . . 121.7(9) ?
C3 C4 H4A . . 119.2 ?
C5 C4 H4A . . 119.2 ?
N1 C5 C4 . . 120.1(8) ?
N1 C5 C6 . . 120.0(8) ?
C4 C5 C6 . . 119.6(8) ?
O1 C6 C7 . . 124.6(7) ?
O1 C6 C5 . . 119.3(7) ?
C7 C6 C5 . . 115.9(7) ?
C8 C7 C6 . . 120.7(7) ?
C8 C7 H7A . . 119.7 ?
C6 C7 H7A . . 119.7 ?
C7 C8 C9 . . 127.0(7) ?
C7 C8 H8A . . 116.5 ?
C9 C8 H8A . . 116.5 ?
C10 C9 C18 . . 120.4(7) ?
C10 C9 C8 . . 119.7(7) ?
C18 C9 C8 . . 119.9(6) ?
C9 C10 C11 . . 120.7(7) ?
C9 C10 H10A . . 119.6 ?
C11 C10 H10A . . 119.6 ?
C10 C11 C12 . . 122.6(6) ?
C10 C11 C16 . . 120.6(6) ?
C12 C11 C16 . . 116.8(7) ?
C13 C12 C11 . . 122.1(7) ?
C13 C12 H12A . . 119.0 ?
C11 C12 H12A . . 119.0 ?
C12 C13 C14 . . 120.2(7) ?
C12 C13 H13A . . 119.9 ?
C14 C13 H13A . . 119.9 ?
O2 C14 C15 . . 126.2(7) ?
O2 C14 C13 . . 113.8(7) ?
C15 C14 C13 . . 120.1(7) ?
C14 C15 C16 . . 119.6(7) ?
C14 C15 H15A . . 120.2 ?
C16 C15 H15A . . 120.2 ?
C15 C16 C17 . . 120.0(7) ?
C15 C16 C11 . . 121.3(6) ?
C17 C16 C11 . . 118.7(7) ?
C18 C17 C16 . . 119.8(7) ?
C18 C17 H17A . . 120.1 ?
C16 C17 H17A . . 120.1 ?
C17 C18 C9 . . 119.7(6) ?
C17 C18 H18A . . 120.2 ?
C9 C18 H18A . . 120.2 ?
O2 C19 H19A . . 109.5 ?
O2 C19 H19B . . 109.5 ?
H19A C19 H19B . . 109.5 ?
O2 C19 H19C . . 109.5 ?
H19A C19 H19C . . 109.5 ?
H19B C19 H19C . . 109.5 ?
C33 O4 C38 . . 116.0(7) ?
C24 N2 C20 . . 114.5(8) ?
N2 C20 C21 . . 122.9(9) ?
N2 C20 H20A . . 118.5 ?
C21 C20 H20A . . 118.5 ?
C22 C21 C20 . . 119.3(10) ?
C22 C21 H21A . . 120.4 ?
C20 C21 H21A . . 120.4 ?
C21 C22 C23 . . 117.9(9) ?
C21 C22 H22A . . 121.1 ?
C23 C22 H22A . . 121.1 ?
C24 C23 C22 . . 119.1(9) ?
C24 C23 H23A . . 120.4 ?
C22 C23 H23A . . 120.4 ?
N2 C24 C23 . . 125.8(8) ?
N2 C24 C25 . . 114.8(7) ?
C23 C24 C25 . . 119.2(8) ?
O3 C25 C26 . . 121.5(7) ?
O3 C25 C24 . . 118.0(8) ?
C26 C25 C24 . . 120.5(7) ?
C27 C26 C25 . . 121.9(7) ?
C27 C26 H26A . . 119.1 ?
C25 C26 H26A . . 119.1 ?
C26 C27 C28 . . 125.8(7) ?
C26 C27 H27A . . 117.1 ?
C28 C27 H27A . . 117.1 ?
C29 C28 C37 . . 116.1(7) ?
C29 C28 C27 . . 119.9(7) ?
C37 C28 C27 . . 123.8(6) ?
C30 C29 C28 . . 122.7(7) ?
C30 C29 H29A . . 118.7 ?
C28 C29 H29A . . 118.7 ?
C29 C30 C31 . . 120.4(7) ?
C29 C30 C35 . . 119.8(6) ?
C31 C30 C35 . . 119.8(7) ?
C32 C31 C30 . . 120.0(8) ?
C32 C31 H31A . . 120.0 ?
C30 C31 H31A . . 120.0 ?
C31 C32 C33 . . 119.2(7) ?
C31 C32 H32A . . 120.4 ?
C33 C32 H32A . . 120.4 ?
C34 C33 O4 . . 124.2(7) ?
C34 C33 C32 . . 122.6(7) ?
O4 C33 C32 . . 113.2(7) ?
C33 C34 C35 . . 118.4(7) ?
C33 C34 H34A . . 120.8 ?
C35 C34 H34A . . 120.8 ?
C36 C35 C30 . . 117.3(7) ?
C36 C35 C34 . . 122.8(6) ?
C30 C35 C34 . . 120.0(7) ?
C37 C36 C35 . . 122.6(8) ?
C37 C36 H36A . . 118.7 ?
C35 C36 H36A . . 118.7 ?
C36 C37 C28 . . 121.5(7) ?
C36 C37 H37A . . 119.2 ?
C28 C37 H37A . . 119.2 ?
O4 C38 H38A . . 109.5 ?
O4 C38 H38B . . 109.5 ?
H38A C38 H38B . . 109.5 ?
O4 C38 H38C . . 109.5 ?
H38A C38 H38C . . 109.5 ?
H38B C38 H38C . . 109.5 ?

loop_
_geom_bond_atom_site_label_1
_geom_bond_atom_site_label_2
_geom_bond_site_symmetry_2
_geom_bond_distance
_geom_bond_publ_flag
O1 C6 . 1.217(7) ?
O2 C14 . 1.355(8) ?
O2 C19 . 1.436(8) ?
N1 C1 . 1.320(9) ?
N1 C5 . 1.323(10) ?
C1 C2 . 1.357(12) ?
C1 H1B . 0.9300 ?
C2 C3 . 1.404(12) ?
C2 H2A . 0.9300 ?
C3 C4 . 1.359(12) ?
C3 H3A . 0.9300 ?
C4 C5 . 1.415(11) ?
C4 H4A . 0.9300 ?
C5 C6 . 1.509(10) ?
C6 C7 . 1.443(8) ?
C7 C8 . 1.361(8) ?
C7 H7A . 0.9300 ?
C8 C9 . 1.453(8) ?
C8 H8A . 0.9300 ?
C9 C10 . 1.349(8) ?
C9 C18 . 1.437(8) ?
C10 C11 . 1.396(8) ?
C10 H10A . 0.9300 ?
C11 C12 . 1.411(9) ?
C11 C16 . 1.430(7) ?
C12 C13 . 1.376(7) ?
C12 H12A . 0.9300 ?
C13 C14 . 1.407(8) ?
C13 H13A . 0.9300 ?
C14 C15 . 1.390(9) ?
C15 C16 . 1.403(8) ?
C15 H15A . 0.9300 ?
C16 C17 . 1.405(8) ?
C17 C18 . 1.404(9) ?
C17 H17A . 0.9300 ?
C18 H18A . 0.9300 ?
C19 H19A . 0.9600 ?
C19 H19B . 0.9600 ?
C19 H19C . 0.9600 ?
O3 C25 . 1.219(8) ?
O4 C33 . 1.383(7) ?
O4 C38 . 1.480(9) ?
N2 C24 . 1.325(10) ?
N2 C20 . 1.351(11) ?
C20 C21 . 1.393(13) ?
C20 H20A . 0.9300 ?
C21 C22 . 1.355(12) ?
C21 H21A . 0.9300 ?
C22 C23 . 1.368(12) ?
C22 H22A . 0.9300 ?
C23 C24 . 1.352(10) ?
C23 H23A . 0.9300 ?
C24 C25 . 1.516(10) ?
C25 C26 . 1.455(9) ?
C26 C27 . 1.328(8) ?
C26 H26A . 0.9300 ?
C27 C28 . 1.442(9) ?
C27 H27A . 0.9300 ?
C28 C29 . 1.398(9) ?
C28 C37 . 1.433(9) ?
C29 C30 . 1.391(8) ?
C29 H29A . 0.9300 ?
C30 C31 . 1.397(9) ?
C30 C35 . 1.414(8) ?
C31 C32 . 1.379(10) ?
C31 H31A . 0.9300 ?
C32 C33 . 1.426(8) ?
C32 H32A . 0.9300 ?
C33 C34 . 1.342(9) ?
C34 C35 . 1.427(8) ?
C34 H34A . 0.9300 ?
C35 C36 . 1.410(9) ?
C36 C37 . 1.340(9) ?
C36 H36A . 0.9300 ?
C37 H37A . 0.9300 ?
C38 H38A . 0.9600 ?
C38 H38B . 0.9600 ?
C38 H38C . 0.9600 ?

loop_
_geom_hbond_atom_site_label_D
_geom_hbond_atom_site_label_H
_geom_hbond_atom_site_label_A
_geom_hbond_site_symmetry_A
_geom_hbond_distance_DH
_geom_hbond_distance_HA
_geom_hbond_distance_DA
_geom_hbond_angle_DHA
C38 H38B O1 4_465 0.96 2.53 3.356(10) 143

loop_
_geom_torsion_atom_site_label_1
_geom_torsion_atom_site_label_2
_geom_torsion_atom_site_label_3
_geom_torsion_atom_site_label_4
_geom_torsion_site_symmetry_1
_geom_torsion_site_symmetry_2
_geom_torsion_site_symmetry_3
_geom_torsion_site_symmetry_4
_geom_torsion
_geom_torsion_publ_flag
C5 N1 C1 C2 . . . . -1.6(16) ?
N1 C1 C2 C3 . . . . 5.3(16) ?
C1 C2 C3 C4 . . . . -5.7(14) ?
C2 C3 C4 C5 . . . . 3.1(15) ?
C1 N1 C5 C4 . . . . -1.4(14) ?
C1 N1 C5 C6 . . . . -175.6(8) ?
C3 C4 C5 N1 . . . . 0.5(15) ?
C3 C4 C5 C6 . . . . 174.7(9) ?
N1 C5 C6 O1 . . . . -175.6(8) ?
C4 C5 C6 O1 . . . . 10.2(12) ?
N1 C5 C6 C7 . . . . -1.1(11) ?
C4 C5 C6 C7 . . . . -175.4(7) ?
O1 C6 C7 C8 . . . . 13.6(11) ?
C5 C6 C7 C8 . . . . -160.5(7) ?
C6 C7 C8 C9 . . . . 176.9(7) ?
C7 C8 C9 C10 . . . . -155.4(7) ?
C7 C8 C9 C18 . . . . 24.3(11) ?
C18 C9 C10 C11 . . . . -3.6(11) ?
C8 C9 C10 C11 . . . . 176.1(6) ?
C9 C10 C11 C12 . . . . -179.3(7) ?
C9 C10 C11 C16 . . . . 3.7(10) ?
C10 C11 C12 C13 . . . . -177.4(6) ?
C16 C11 C12 C13 . . . . -0.2(10) ?
C11 C12 C13 C14 . . . . -0.6(11) ?
C19 O2 C14 C15 . . . . 5.2(10) ?
C19 O2 C14 C13 . . . . -174.2(6) ?
C12 C13 C14 O2 . . . . -179.8(6) ?
C12 C13 C14 C15 . . . . 0.8(11) ?
O2 C14 C15 C16 . . . . -179.4(6) ?
C13 C14 C15 C16 . . . . -0.1(10) ?
C14 C15 C16 C17 . . . . 179.5(7) ?
C14 C15 C16 C11 . . . . -0.8(10) ?
C10 C11 C16 C15 . . . . 178.1(6) ?
C12 C11 C16 C15 . . . . 0.9(9) ?
C10 C11 C16 C17 . . . . -2.2(9) ?
C12 C11 C16 C17 . . . . -179.4(6) ?
C15 C16 C17 C18 . . . . -179.7(6) ?
C11 C16 C17 C18 . . . . 0.6(10) ?
C16 C17 C18 C9 . . . . -0.5(10) ?
C10 C9 C18 C17 . . . . 2.0(11) ?
C8 C9 C18 C17 . . . . -177.7(6) ?
C24 N2 C20 C21 . . . . -6.1(15) ?
N2 C20 C21 C22 . . . . 9.5(18) ?
C20 C21 C22 C23 . . . . -5.7(18) ?
C21 C22 C23 C24 . . . . -0.5(17) ?
C20 N2 C24 C23 . . . . -0.7(12) ?
C20 N2 C24 C25 . . . . -175.0(8) ?
C22 C23 C24 N2 . . . . 4.0(14) ?
C22 C23 C24 C25 . . . . 178.1(8) ?
N2 C24 C25 O3 . . . . 175.7(7) ?
C23 C24 C25 O3 . . . . 1.0(11) ?
N2 C24 C25 C26 . . . . -5.9(10) ?
C23 C24 C25 C26 . . . . 179.4(7) ?
O3 C25 C26 C27 . . . . -20.5(12) ?
C24 C25 C26 C27 . . . . 161.1(7) ?
C25 C26 C27 C28 . . . . -178.6(6) ?
C26 C27 C28 C29 . . . . 159.6(7) ?
C26 C27 C28 C37 . . . . -16.2(12) ?
C37 C28 C29 C30 . . . . 0.9(10) ?
C27 C28 C29 C30 . . . . -175.2(6) ?
C28 C29 C30 C31 . . . . 179.0(7) ?
C28 C29 C30 C35 . . . . 0.0(10) ?
C29 C30 C31 C32 . . . . -179.6(7) ?
C35 C30 C31 C32 . . . . -0.5(11) ?
C30 C31 C32 C33 . . . . -0.3(12) ?
C38 O4 C33 C34 . . . . -4.3(10) ?
C38 O4 C33 C32 . . . . 173.8(6) ?
C31 C32 C33 C34 . . . . 0.0(11) ?
C31 C32 C33 O4 . . . . -178.1(7) ?
O4 C33 C34 C35 . . . . 179.1(6) ?
C32 C33 C34 C35 . . . . 1.2(10) ?
C29 C30 C35 C36 . . . . -1.1(9) ?
C31 C30 C35 C36 . . . . 179.9(7) ?
C29 C30 C35 C34 . . . . -179.2(6) ?
C31 C30 C35 C34 . . . . 1.7(10) ?
C33 C34 C35 C36 . . . . 179.9(7) ?
C33 C34 C35 C30 . . . . -2.1(10) ?
C30 C35 C36 C37 . . . . 1.3(11) ?
C34 C35 C36 C37 . . . . 179.4(7) ?
C35 C36 C37 C28 . . . . -0.4(11) ?
C29 C28 C37 C36 . . . . -0.7(10) ?
C27 C28 C37 C36 . . . . 175.3(7) ?
